data_7231323
loop_
_publ_author_name
'Curnow, Owen J.'
'Polson, Matthew I. J.'
'Walst, Kelvin J.'
'Yunis, Ruhamah'

_publ_section_title
;
 Synthesis and physical properties of tris(dialkylamino)cyclopropenium
 dicyanamide ionic liquids
;
_journal_issue 50
_journal_name_full 'RSC Advances'
_journal_page_first 28313
_journal_paper_doi 10.1039/C8RA05558K
_journal_volume 8
_journal_year 2018
_chemical_formula_moiety 'H2 O, C9 H18 N3, C2 N3'
_chemical_formula_sum 'C11 H20 N6 O'
_chemical_formula_weight 252.33
_space_group_crystal_system monoclinic
_space_group_IT_number 15
_space_group_name_Hall '-C 2yc'
_space_group_name_H-M_alt 'C 1 2/c 1'
_symmetry_space_group_name_Hall '-C 2yc'
_symmetry_space_group_name_H-M 'C 1 2/c 1'
_atom_sites_solution_hydrogens mixed
_atom_sites_solution_primary dual
_audit_creation_date 2018-05-07
_audit_creation_method
;
Olex2 1.2
(compiled 2018.04.26 svn.r3504 for OlexSys, GUI svn.r5492)
;
_audit_update_record
;
2018-06-22 deposited with the CCDC.
2018-08-01 downloaded from the CCDC.
;
_cell_angle_alpha 90
_cell_angle_beta 104.386(2)
_cell_angle_gamma 90
_cell_formula_units_Z 8
_cell_length_a 23.2120(4)
_cell_length_b 9.00560(10)
_cell_length_c 13.5409(2)
_cell_measurement_reflns_used 15377
_cell_measurement_temperature 120.01(10)
_cell_measurement_theta_max 76.6250
_cell_measurement_theta_min 3.8980
_cell_volume 2741.81(7)
_computing_cell_refinement 'CrysAlisPro 1.171.38.43 (Rigaku OD, 2015)'
_computing_data_collection 'CrysAlisPro 1.171.38.43 (Rigaku OD, 2015)'
_computing_data_reduction 'CrysAlisPro 1.171.38.43 (Rigaku OD, 2015)'
_computing_molecular_graphics 'Olex2 (Dolomanov et al., 2009)'
_computing_publication_material 'Olex2 (Dolomanov et al., 2009)'
_computing_structure_refinement 'ShelXL (Sheldrick, 2015)'
_computing_structure_solution 'ShelXT (Sheldrick, 2015)'
_diffrn_ambient_environment N~2~
_diffrn_ambient_temperature 120.01(10)
_diffrn_detector 'CCD plate'
_diffrn_detector_area_resol_mean 10.6501
_diffrn_detector_type Atlas
_diffrn_measured_fraction_theta_full 0.999
_diffrn_measured_fraction_theta_max 0.992
_diffrn_measurement_details
;
List of Runs (angles in degrees, time in seconds):

  # Type    Start    End  Width  t~exp~   \w     \q     \k     \f   Frames
#--------------------------------------------------------------------------
  1  \w     63.00 115.00   1.00    4.00    --  111.00-125.00 120.00   52
  2  \w     47.00  79.00   1.00    4.00    --  111.00 -94.00   0.00   32
  3  \w     44.00  73.00   1.00    4.00    --  111.00 -94.00  60.00   29
  4  \w     44.00  81.00   1.00    4.00    --  111.00 -94.00 120.00   37
  5  \w     44.00 119.00   1.00    4.00    --  111.00-125.00  60.00   75
  6  \w     84.00 109.00   1.00    4.00    --  111.00 -94.00 -60.00   25
  7  \w     68.00 118.00   1.00    4.00    --  111.00-125.00 -60.00   50
  8  \w    101.00 141.00   1.00    4.00    --  111.00 -77.00-150.00   40
  9  \w     70.00  99.00   1.00    4.00    --  111.00-125.00-180.00   29
 10  \w     56.00  96.00   1.00    4.00    --  111.00 -94.00-180.00   40
 11  \w     47.00  83.00   1.00    4.00    --  111.00 -77.00-150.00   36
 12  \w     31.00  66.00   1.00    4.00    --  111.00 -94.00 -60.00   35
 13  \w     24.00  94.00   1.00    1.00    --   42.50-125.00-120.00   70
 14  \w     23.00  89.00   1.00    1.00    --   42.50-125.00 120.00   66
 15  \w     64.00 121.00   1.00    4.00    --   86.00  64.00 -89.72   57
 16  \w    128.00 153.00   1.00    4.00    --   86.00  64.00 -89.72   25
 17  \w    141.00 167.00   1.00    4.00    --  111.00  61.00-141.98   26
 18  \w    120.00 174.00   1.00    4.00    --  111.00  77.00 -60.00   54
 19  \w    116.00 177.00   1.00    4.00    --  111.00  77.00-150.00   61
 20  \w    122.00 174.00   1.00    4.00    --  111.00  77.00-180.00   52
 21  \w    105.00 135.00   1.00    1.00    --   66.00  76.00-167.58   30
 22  \w     99.00 125.00   1.00    1.00    --   54.00  77.00-133.48   26
 23  \w    102.00 129.00   1.00    1.00    --   70.00  76.00 -59.59   27
 24  \w     89.00 124.00   1.00    1.00    --   62.00  77.00  -4.20   35
 25  \w    109.00 135.00   1.00    1.00    --   66.00  77.00  46.04   26
 26  \w    113.00 139.00   1.00    4.00    --   82.00  68.00  60.82   26
 27  \w    112.00 159.00   1.00    4.00    --  111.00  77.00  60.00   47
 28  \w    124.00 157.00   1.00    4.00    --  111.00  61.00 120.00   33
 29  \w    143.00 169.00   1.00    4.00    --  111.00  77.00 120.00   26
 30  \w    127.00 177.00   1.00    4.00    --  111.00  77.00  90.00   50
 31  \w     85.00 115.00   1.00    4.00    --  111.00  61.00 120.00   30
 32  \w     87.00 165.00   1.00    4.00    --  111.00  61.00 150.00   78
 33  \w     86.00 136.00   1.00    4.00    --  111.00  61.00  60.00   50
 34  \w     83.00 161.00   1.00    4.00    --  111.00  72.00  80.92   78
 35  \w     85.00 134.00   1.00    4.00    --  111.00  61.00 -30.00   49
 36  \w     91.00 178.00   1.00    4.00    --  111.00  61.00-120.00   87
 37  \w     86.00 119.00   1.00    4.00    --  111.00  61.00-141.98   33
 38  \w     85.00 143.00   1.00    4.00    --  111.00  61.00-180.00   58
 39  \w     85.00 148.00   1.00    4.00    --  111.00  61.00 -90.00   63
 40  \w     81.00 115.00   1.00    4.00    --  111.00  77.00 -60.00   34
 41  \w     81.00 178.00   1.00    4.00    --  111.00  77.00   0.00   97
 42  \w     81.00 106.00   1.00    4.00    --  111.00  77.00  60.00   25
 43  \w     81.00 176.00   1.00    4.00    --  111.00  77.00  30.00   95
 44  \w     84.00 178.00   1.00    4.00    --  111.00  77.00 -90.00   94
 45  \w     81.00 177.00   1.00    4.00    --  111.00  77.00 -30.00   96
 46  \w     78.00 103.00   1.00    4.00    --  106.00  69.00 -59.77   25
 47  \w     77.00 103.00   1.00    4.00    --  106.00  71.00  -2.37   26
 48  \w     66.00  92.00   1.00    4.00    --   94.00  67.00  27.61   26
 49  \w     65.00  92.00   1.00    4.00    --   94.00  72.00  -9.00   27
 50  \w     55.00  81.00   1.00    4.00    --   82.00  68.00  60.82   26
 51  \w     60.00  92.00   1.00    4.00    --   90.00  77.00 105.51   32
 52  \w     81.00 111.00   1.00    4.00    --  111.00  77.00 120.00   30
 53  \w     82.00 108.00   1.00    4.00    --  111.00  77.00  90.00   26
 54  \w     61.00  92.00   1.00    4.00    --   90.00  73.00 156.98   31
 55  \w     57.00  83.00   1.00    4.00    --   82.00  75.00 149.36   26
 56  \w     48.00  74.00   1.00    4.00    --   78.00  76.00 100.71   26
 57  \w     44.00  70.00   1.00    1.00    --   74.00  75.00  85.66   26
 58  \w     36.00  73.00   1.00    1.00    --   66.00  77.00  46.04   37
 59  \w     48.00  74.00   1.00    4.00    --   78.00  76.00  10.82   26
 60  \w     54.00  80.00   1.00    4.00    --   82.00  67.00 -44.77   26
 61  \w     49.00  84.00   1.00    4.00    --   78.00  74.00 -96.39   35
 62  \w     65.00  91.00   1.00    4.00    --   90.00  61.00-145.44   26
 63  \w     85.00 107.00   1.00    4.00    --  111.00  77.00-150.00   22
 64  \w     81.00 107.00   1.00    4.00    --  111.00  77.00-120.00   26
 65  \w     91.00 108.00   1.00    4.00    --  111.00  77.00-180.00   17
 66  \w     48.00  63.00   1.00    4.00    --   78.00  77.00-170.82   15
 67  \w     44.00  69.00   1.00    1.00    --   74.00  75.00-126.63   25
 68  \w     38.00  82.00   1.00    1.00    --   66.00  76.00-167.58   44
 69  \w     37.00  68.00   1.00    1.00    --   66.00  77.00 -93.88   31
 70  \w     40.00  66.00   1.00    1.00    --   70.00  76.00 -59.59   26
 71  \w     44.00  70.00   1.00    1.00    --   74.00  76.00  -5.53   26
 72  \w     32.00  58.00   1.00    1.00    --   62.00  77.00  -4.20   26
 73  \w     19.00  44.00   1.00    1.00    --   50.00  81.00  21.30   25
 74  \w     19.00  44.00   1.00    1.00    --   50.00  80.00 -31.34   25
 75  \w     14.00  39.00   1.00    1.00    --   46.00  83.00 -66.37   25
 76  \w     25.00  51.00   1.00    1.00    --   54.00  77.00-133.48   26
 77  \w     -1.00  24.00   1.00    1.00    --   34.00  89.00  78.40   25
 78  \w     19.00  44.00   1.00    1.00    --   50.00  81.00  79.19   25
 79  \w     32.00  58.00   1.00    1.00    --   62.00  77.00 115.03   26
 80  \w     36.00  62.00   1.00    1.00    --   66.00  77.00 166.57   26
 81  \w     18.00  43.00   1.00    1.00    --   50.00  82.00 154.89   25
 82  \w    -64.00  29.00   1.00    1.00    --  -38.50  57.00   0.00   93
 83  \w    -54.00  -8.00   1.00    1.00    --  -38.50 -77.00 -30.00   46
 84  \w   -108.00 -19.00   1.00    1.00    --  -38.50 -37.00  30.00   89
 85  \w   -110.00 -57.00   1.00    1.00    --  -38.50 -77.00 -30.00   53
 86  \w    -99.00 -18.00   1.00    1.00    --  -38.50 -37.00-180.00   81
;
_diffrn_measurement_device 'four-circle diffractometer'
_diffrn_measurement_device_type 'SuperNova, Dual, Cu at zero, Atlas'
_diffrn_measurement_method '\w scans'
_diffrn_orient_matrix_type 'CrysAlisPro convention (1999,Acta A55,543-557)'
_diffrn_orient_matrix_UB_11 -0.0377159000
_diffrn_orient_matrix_UB_12 -0.1208544000
_diffrn_orient_matrix_UB_13 -0.0668428000
_diffrn_orient_matrix_UB_21 -0.0482207000
_diffrn_orient_matrix_UB_22 0.0181131000
_diffrn_orient_matrix_UB_23 0.0593419000
_diffrn_orient_matrix_UB_31 -0.0307108000
_diffrn_orient_matrix_UB_32 0.1197276000
_diffrn_orient_matrix_UB_33 -0.0762724000
_diffrn_radiation_monochromator mirror
_diffrn_radiation_probe x-ray
_diffrn_radiation_type CuK\a
_diffrn_radiation_wavelength 1.54184
_diffrn_reflns_av_R_equivalents 0.0292
_diffrn_reflns_av_unetI/netI 0.0097
_diffrn_reflns_Laue_measured_fraction_full 0.999
_diffrn_reflns_Laue_measured_fraction_max 0.992
_diffrn_reflns_limit_h_max 29
_diffrn_reflns_limit_h_min -29
_diffrn_reflns_limit_k_max 11
_diffrn_reflns_limit_k_min -11
_diffrn_reflns_limit_l_max 17
_diffrn_reflns_limit_l_min -16
_diffrn_reflns_number 29797
_diffrn_reflns_point_group_measured_fraction_full 0.999
_diffrn_reflns_point_group_measured_fraction_max 0.992
_diffrn_reflns_theta_full 67.684
_diffrn_reflns_theta_max 76.824
_diffrn_reflns_theta_min 3.932
_diffrn_source 'micro-focus sealed X-ray tube'
_diffrn_source_type 'SuperNova (Cu) X-ray Source'
_exptl_absorpt_coefficient_mu 0.684
_exptl_absorpt_correction_T_max 0.956
_exptl_absorpt_correction_T_min 0.854
_exptl_absorpt_correction_type gaussian
_exptl_absorpt_process_details
;
CrysAlisPro 1.171.38.43 (Rigaku Oxford Diffraction, 2015)
Numerical absorption correction based on gaussian integration over
            a multifaceted crystal model
Empirical absorption correction using spherical harmonics,
 implemented in SCALE3 ABSPACK scaling algorithm.
;
_exptl_crystal_colour colourless
_exptl_crystal_colour_primary colourless
_exptl_crystal_density_diffrn 1.223
_exptl_crystal_description irregular
_exptl_crystal_F_000 1088
_exptl_crystal_size_max 0.307
_exptl_crystal_size_mid 0.27
_exptl_crystal_size_min 0.098
_refine_diff_density_max 0.293
_refine_diff_density_min -0.365
_refine_diff_density_rms 0.120
_refine_ls_extinction_method none
_refine_ls_goodness_of_fit_ref 1.078
_refine_ls_hydrogen_treatment mixed
_refine_ls_matrix_type full
_refine_ls_number_parameters 175
_refine_ls_number_reflns 2881
_refine_ls_number_restraints 2
_refine_ls_restrained_S_all 1.078
_refine_ls_R_factor_all 0.0398
_refine_ls_R_factor_gt 0.0373
_refine_ls_shift/su_max 0.001
_refine_ls_shift/su_mean 0.000
_refine_ls_structure_factor_coef Fsqd
_refine_ls_weighting_details 'w=1/[\s^2^(Fo^2^)+(0.0654P)^2^+1.0121P] where P=(Fo^2^+2Fc^2^)/3'
_refine_ls_weighting_scheme calc
_refine_ls_wR_factor_gt 0.1079
_refine_ls_wR_factor_ref 0.1103
_reflns_Friedel_coverage 0.000
_reflns_number_gt 2635
_reflns_number_total 2881
_reflns_threshold_expression 'I > 2\s(I)'
_cod_data_source_file c8ra05558k2.cif
_cod_data_source_block mry2767a
_cod_database_code 7231323
_shelx_shelxl_version_number 2018/3
_chemical_oxdiff_formula C11H20N6O
_shelx_space_group_comment
;
The symmetry employed for this shelxl refinement is uniquely defined
by the following loop, which should always be used as a source of
symmetry information in preference to the above space-group names.
They are only intended as comments.
;
_shelx_estimated_absorpt_t_max 0.936
_shelx_estimated_absorpt_t_min 0.818
_reflns_odcompleteness_completeness 100.00
_reflns_odcompleteness_iscentric 1
_reflns_odcompleteness_theta 74.33
_olex2_refinement_description
;
1. Fixed Uiso
 At 1.5 times of:
  All C(H,H,H) groups, All C(H,H,H,H,H) groups
2. Restrained distances
 O1-H1B = O1-H1A
 0.86 with sigma of 0.02
3.a Idealised Me refined as rotating group:
 C5(H5A,H5B,H5C), C4(H4A,H4B,H4C), C6(H6A,H6B,H6C), C9(H9A,H9B,H9C), C7(H7A,
 H7B,H7C), C8(H8A,H8B,H8C)
;
_olex2_submission_special_instructions 'No special instructions were received'
_oxdiff_exptl_absorpt_empirical_details
;
Empirical correction (ABSPACK) includes:
- Absorption correction using spherical harmonics
- Frame scaling
;
_oxdiff_exptl_absorpt_empirical_full_max 1.880
_oxdiff_exptl_absorpt_empirical_full_min 0.711

loop_
_space_group_symop_operation_xyz
'x, y, z'
'-x, y, -z+1/2'
'x+1/2, y+1/2, z'
'-x+1/2, y+1/2, -z+1/2'
'-x, -y, -z'
'x, -y, z-1/2'
'-x+1/2, -y+1/2, -z'
'x+1/2, -y+1/2, z-1/2'

loop_
_atom_site_label
_atom_site_type_symbol
_atom_site_fract_x
_atom_site_fract_y
_atom_site_fract_z
_atom_site_U_iso_or_equiv
_atom_site_adp_type
_atom_site_occupancy
_atom_site_site_symmetry_order
_atom_site_calc_flag
_atom_site_refinement_flags_posn
O1 O 0.67541(4) 0.89524(9) 0.59936(7) 0.0387(2) Uani 1 1 d D
N1 N 0.70567(3) 0.81408(9) 0.87539(6) 0.0238(2) Uani 1 1 d .
N2 N 0.54817(3) 0.82551(9) 0.87472(6) 0.0248(2) Uani 1 1 d .
N3 N 0.62419(4) 0.46402(10) 0.88448(7) 0.0269(2) Uani 1 1 d .
N4 N 0.64918(4) 0.59582(10) 0.65023(8) 0.0333(2) Uani 1 1 d .
N6 N 0.59619(4) 0.12457(10) 0.64823(8) 0.0347(2) Uani 1 1 d .
N5 N 0.57700(4) 0.39056(10) 0.61331(8) 0.0369(2) Uani 1 1 d .
C1 C 0.65610(4) 0.74159(10) 0.87689(7) 0.0206(2) Uani 1 1 d .
C2 C 0.59698(4) 0.74578(10) 0.87897(7) 0.0208(2) Uani 1 1 d .
C3 C 0.62557(4) 0.61083(11) 0.88128(7) 0.0212(2) Uani 1 1 d .
C11 C 0.59022(4) 0.25104(12) 0.63369(7) 0.0256(2) Uani 1 1 d .
C10 C 0.61761(4) 0.49426(11) 0.63499(7) 0.0259(2) Uani 1 1 d .
C5 C 0.70505(4) 0.97608(11) 0.87217(8) 0.0261(2) Uani 1 1 d .
H5A H 0.681153 1.008803 0.807419 0.039 Uiso 1 1 calc GR
H5B H 0.744931 1.012249 0.881305 0.039 Uiso 1 1 calc GR
H5C H 0.688651 1.013732 0.925667 0.039 Uiso 1 1 calc GR
C4 C 0.75681(4) 0.73707(11) 0.85551(8) 0.0269(2) Uani 1 1 d .
H4A H 0.753493 0.632641 0.867242 0.040 Uiso 1 1 calc GR
H4B H 0.792614 0.774637 0.900202 0.040 Uiso 1 1 calc GR
H4C H 0.758022 0.753157 0.785969 0.040 Uiso 1 1 calc GR
C6 C 0.55255(4) 0.98679(11) 0.87931(8) 0.0279(2) Uani 1 1 d .
H6A H 0.574523 1.016498 0.946156 0.042 Uiso 1 1 calc GR
H6B H 0.513371 1.028969 0.865120 0.042 Uiso 1 1 calc GR
H6C H 0.572662 1.021226 0.829674 0.042 Uiso 1 1 calc GR
C9 C 0.67681(5) 0.37396(11) 0.88880(8) 0.0286(2) Uani 1 1 d .
H9A H 0.709720 0.437393 0.886667 0.043 Uiso 1 1 calc GR
H9B H 0.669318 0.307413 0.831643 0.043 Uiso 1 1 calc GR
H9C H 0.686115 0.317662 0.950953 0.043 Uiso 1 1 calc GR
C7 C 0.49370(4) 0.75537(12) 0.88663(8) 0.0300(2) Uani 1 1 d .
H7A H 0.489957 0.658592 0.855973 0.045 Uiso 1 1 calc GR
H7B H 0.460116 0.815102 0.853922 0.045 Uiso 1 1 calc GR
H7C H 0.495152 0.746231 0.957844 0.045 Uiso 1 1 calc GR
C8 C 0.56969(5) 0.38503(11) 0.88554(9) 0.0314(2) Uani 1 1 d .
H8A H 0.540105 0.454659 0.894569 0.047 Uiso 1 1 calc GR
H8B H 0.577479 0.314871 0.940638 0.047 Uiso 1 1 calc GR
H8C H 0.555529 0.333431 0.822098 0.047 Uiso 1 1 calc GR
H1A H 0.6690(7) 0.8073(15) 0.6193(11) 0.047 Uiso 1 1 d DR
H1B H 0.6497(6) 0.9528(17) 0.6170(11) 0.047 Uiso 1 1 d DR

loop_
_atom_site_aniso_label
_atom_site_aniso_U_11
_atom_site_aniso_U_22
_atom_site_aniso_U_33
_atom_site_aniso_U_23
_atom_site_aniso_U_13
_atom_site_aniso_U_12
O1 0.0434(5) 0.0305(4) 0.0485(5) 0.0024(3) 0.0234(4) -0.0028(3)
N1 0.0190(4) 0.0209(4) 0.0341(4) -0.0007(3) 0.0117(3) -0.0011(3)
N2 0.0182(4) 0.0246(4) 0.0337(4) -0.0006(3) 0.0103(3) 0.0006(3)
N3 0.0245(4) 0.0195(4) 0.0404(5) 0.0009(3) 0.0153(4) -0.0018(3)
N4 0.0330(5) 0.0260(5) 0.0419(5) 0.0007(4) 0.0114(4) 0.0006(4)
N6 0.0289(5) 0.0307(5) 0.0437(5) 0.0013(4) 0.0074(4) -0.0050(4)
N5 0.0226(4) 0.0290(5) 0.0551(6) 0.0015(4) 0.0020(4) 0.0011(3)
C1 0.0200(5) 0.0208(4) 0.0224(4) -0.0008(3) 0.0080(3) 0.0005(3)
C2 0.0198(5) 0.0219(4) 0.0219(4) -0.0016(3) 0.0076(3) -0.0025(3)
C3 0.0196(4) 0.0233(5) 0.0227(4) -0.0010(3) 0.0090(3) -0.0011(3)
C11 0.0182(4) 0.0321(5) 0.0269(5) -0.0019(4) 0.0062(4) -0.0030(3)
C10 0.0238(5) 0.0271(5) 0.0277(5) 0.0016(4) 0.0082(4) 0.0064(4)
C5 0.0247(5) 0.0212(5) 0.0340(5) -0.0019(4) 0.0105(4) -0.0034(3)
C4 0.0195(5) 0.0268(5) 0.0372(5) 0.0000(4) 0.0124(4) 0.0014(4)
C6 0.0241(5) 0.0249(5) 0.0352(5) 0.0010(4) 0.0080(4) 0.0043(4)
C9 0.0290(5) 0.0224(5) 0.0361(5) 0.0008(4) 0.0113(4) 0.0032(4)
C7 0.0182(5) 0.0373(6) 0.0361(5) 0.0047(4) 0.0099(4) -0.0006(4)
C8 0.0301(5) 0.0262(5) 0.0418(6) -0.0023(4) 0.0165(4) -0.0079(4)

loop_
_atom_type_symbol
_atom_type_description
_atom_type_scat_dispersion_real
_atom_type_scat_dispersion_imag
_atom_type_scat_source
C C 0.0181 0.0091 'International Tables Vol C Tables 4.2.6.8 and 6.1.1.4'
H H 0.0000 0.0000 'International Tables Vol C Tables 4.2.6.8 and 6.1.1.4'
N N 0.0311 0.0180 'International Tables Vol C Tables 4.2.6.8 and 6.1.1.4'
O O 0.0492 0.0322 'International Tables Vol C Tables 4.2.6.8 and 6.1.1.4'

loop_
_exptl_crystal_face_index_h
_exptl_crystal_face_index_k
_exptl_crystal_face_index_l
_exptl_crystal_face_perp_dist
0 0 1 0.0649
1 0 -1 0.0198
0 1 0 0.1209
0 -1 0 0.1856
-5 0 4 0.0781
-1 0 0 0.1088
-5 2 4 0.0632
3 -2 -5 0.0799

loop_
_geom_angle_atom_site_label_1
_geom_angle_atom_site_label_2
_geom_angle_atom_site_label_3
_geom_angle
H1A O1 H1B 106.2(15)
C1 N1 C5 119.34(8)
C1 N1 C4 121.20(8)
C4 N1 C5 118.22(7)
C2 N2 C6 119.12(8)
C2 N2 C7 120.93(8)
C6 N2 C7 118.74(8)
C3 N3 C9 122.09(8)
C3 N3 C8 121.13(8)
C8 N3 C9 116.77(8)
C11 N5 C10 121.41(9)
N1 C1 C2 148.97(9)
N1 C1 C3 151.00(9)
C2 C1 C3 59.98(6)
N2 C2 C1 148.68(9)
N2 C2 C3 151.04(9)
C1 C2 C3 60.12(6)
N3 C3 C1 150.30(9)
N3 C3 C2 149.80(9)
C2 C3 C1 59.89(7)
N6 C11 N5 173.45(11)
N4 C10 N5 173.31(10)
N1 C5 H5A 109.5
N1 C5 H5B 109.5
N1 C5 H5C 109.5
H5A C5 H5B 109.5
H5A C5 H5C 109.5
H5B C5 H5C 109.5
N1 C4 H4A 109.5
N1 C4 H4B 109.5
N1 C4 H4C 109.5
H4A C4 H4B 109.5
H4A C4 H4C 109.5
H4B C4 H4C 109.5
N2 C6 H6A 109.5
N2 C6 H6B 109.5
N2 C6 H6C 109.5
H6A C6 H6B 109.5
H6A C6 H6C 109.5
H6B C6 H6C 109.5
N3 C9 H9A 109.5
N3 C9 H9B 109.5
N3 C9 H9C 109.5
H9A C9 H9B 109.5
H9A C9 H9C 109.5
H9B C9 H9C 109.5
N2 C7 H7A 109.5
N2 C7 H7B 109.5
N2 C7 H7C 109.5
H7A C7 H7B 109.5
H7A C7 H7C 109.5
H7B C7 H7C 109.5
N3 C8 H8A 109.5
N3 C8 H8B 109.5
N3 C8 H8C 109.5
H8A C8 H8B 109.5
H8A C8 H8C 109.5
H8B C8 H8C 109.5

loop_
_geom_bond_atom_site_label_1
_geom_bond_atom_site_label_2
_geom_bond_distance
O1 H1A 0.862(13)
O1 H1B 0.868(13)
N1 C1 1.3274(12)
N1 C5 1.4595(12)
N1 C4 1.4566(12)
N2 C2 1.3305(12)
N2 C6 1.4562(13)
N2 C7 1.4576(12)
N3 C3 1.3235(13)
N3 C9 1.4552(12)
N3 C8 1.4544(12)
N4 C10 1.1580(14)
N6 C11 1.1583(14)
N5 C11 1.3065(14)
N5 C10 1.3073(14)
C1 C2 1.3801(13)
C1 C3 1.3833(13)
C2 C3 1.3813(13)
C5 H5A 0.9600
C5 H5B 0.9600
C5 H5C 0.9600
C4 H4A 0.9600
C4 H4B 0.9600
C4 H4C 0.9600
C6 H6A 0.9600
C6 H6B 0.9600
C6 H6C 0.9600
C9 H9A 0.9600
C9 H9B 0.9600
C9 H9C 0.9600
C7 H7A 0.9600
C7 H7B 0.9600
C7 H7C 0.9600
C8 H8A 0.9600
C8 H8B 0.9600
C8 H8C 0.9600

loop_
_exptl_oxdiff_crystal_face_indexfrac_h
_exptl_oxdiff_crystal_face_indexfrac_k
_exptl_oxdiff_crystal_face_indexfrac_l
_exptl_oxdiff_crystal_face_x
_exptl_oxdiff_crystal_face_y
_exptl_oxdiff_crystal_face_z
0.0013 -0.0004 0.9989 -0.0668 0.0592 -0.0763
0.9992 0.0003 -0.9995 0.0291 -0.1075 0.0456
-0.0009 1.0004 0.0007 -0.1209 0.0182 0.1198
0.0009 -1.0004 -0.0007 0.1209 -0.0182 -0.1198
-4.9975 -0.0009 3.9986 -0.0787 0.4782 -0.1516
-1.0005 0.0001 0.0006 0.0377 0.0483 0.0307
-4.9993 1.9999 4.0000 -0.3205 0.5147 0.0879
2.9969 -1.9993 -4.9976 0.4626 -0.4773 0.0498
